data_7124935
loop_
_publ_author_name
'Xi, Sai-Fei'
'Bao, Ling-Yu'
'Lin, Jian-Guo'
'Liu, Qing-Zhu'
'Qiu, Ling'
'Zhang, Feng-Li'
'Wang, Yu-Xia'
'Ding, Zheng-Dong'
'Li, Ke'
'Gu, Zhi-Guo'

_publ_section_title
;
 Enantiomers of tetrahedral metal-organic cages: a new class of highly
 efficient G-quadruplex ligands with potential anticancer activities.
;
_journal_issue 67
_journal_name_full 'Chemical communications (Cambridge, England)'
_journal_page_first 10261
_journal_page_last 10264
_journal_paper_doi 10.1039/c6cc05743h
_journal_volume 52
_journal_year 2016
_chemical_absolute_configuration rmad
_chemical_formula_moiety 'C240 H264 N36 Ni4, 4Cl, 6(H2 O)'
_chemical_formula_sum 'C240 H276 Cl4 N36 Ni4 O6'
_chemical_formula_weight 4137.61
_space_group_IT_number 210
_space_group_name_Hall 'F 4d 2 3'
_space_group_name_H-M_alt 'F 41 3 2'
_symmetry_cell_setting cubic
_symmetry_space_group_name_Hall 'F 4d 2 3'
_symmetry_space_group_name_H-M 'F 41 3 2'
_atom_sites_solution_hydrogens geom
_atom_sites_solution_primary direct
_atom_sites_solution_secondary difmap
_audit_creation_method SHELXL-97
_audit_update_record
;
2016-05-25 deposited with the CCDC.
2016-07-19 downloaded from the CCDC.
;
_cell_angle_alpha 90.00
_cell_angle_beta 90.00
_cell_angle_gamma 90.00
_cell_formula_units_Z 8
_cell_length_a 39.2624(10)
_cell_length_b 39.2624(10)
_cell_length_c 39.2624(10)
_cell_measurement_reflns_used 1925
_cell_measurement_temperature 173(2)
_cell_measurement_theta_max 21.74
_cell_measurement_theta_min 3.07
_cell_volume 60524(3)
_computing_structure_refinement 'SHELXL-97 (Sheldrick, 2008)'
_computing_structure_solution 'SHELXS-97 (Sheldrick, 2008)'
_diffrn_ambient_temperature 173(2)
_diffrn_measured_fraction_theta_full 0.980
_diffrn_measured_fraction_theta_max 0.980
_diffrn_measurement_device_type 'PHOTON100 CMOS detector'
_diffrn_measurement_method 'omega scan'
_diffrn_radiation_monochromator 'TRIUMPH curved crystal monochromator'
_diffrn_radiation_source 'fine-focus sealed tube'
_diffrn_radiation_type MoK\a
_diffrn_radiation_wavelength 0.71073
_diffrn_reflns_av_R_equivalents 0.1117
_diffrn_reflns_av_sigmaI/netI 0.1063
_diffrn_reflns_limit_h_max 47
_diffrn_reflns_limit_h_min -34
_diffrn_reflns_limit_k_max 47
_diffrn_reflns_limit_k_min -35
_diffrn_reflns_limit_l_max 24
_diffrn_reflns_limit_l_min -46
_diffrn_reflns_number 19996
_diffrn_reflns_theta_full 25.24
_diffrn_reflns_theta_max 25.24
_diffrn_reflns_theta_min 3.07
_exptl_absorpt_coefficient_mu 0.328
_exptl_absorpt_correction_T_max 0.7452
_exptl_absorpt_correction_T_min 0.6330
_exptl_absorpt_correction_type multi-scan
_exptl_absorpt_process_details 'SADABS (Bruker, 2013)'
_exptl_crystal_colour colorless
_exptl_crystal_density_diffrn 0.908
_exptl_crystal_density_method 'not measured'
_exptl_crystal_description block
_exptl_crystal_F_000 17568
_exptl_crystal_size_max 0.29
_exptl_crystal_size_mid 0.23
_exptl_crystal_size_min 0.18
_platon_squeeze_details
;
;
_refine_diff_density_max 0.406
_refine_diff_density_min -0.279
_refine_diff_density_rms 0.070
_refine_ls_abs_structure_details 'Flack H D (1983), Acta Cryst. A39, 876-881'
_refine_ls_abs_structure_Flack 0.03(4)
_refine_ls_extinction_method none
_refine_ls_goodness_of_fit_ref 1.126
_refine_ls_hydrogen_treatment constr
_refine_ls_matrix_type full
_refine_ls_number_parameters 328
_refine_ls_number_reflns 4520
_refine_ls_number_restraints 563
_refine_ls_restrained_S_all 1.085
_refine_ls_R_factor_all 0.1229
_refine_ls_R_factor_gt 0.0774
_refine_ls_shift/su_max 0.000
_refine_ls_shift/su_mean 0.000
_refine_ls_structure_factor_coef Fsqd
_refine_ls_weighting_details 'calc w=1/[\s^2^(Fo^2^)+(0.0997P)^2^+4.9698P] where P=(Fo^2^+2Fc^2^)/3'
_refine_ls_weighting_scheme calc
_refine_ls_wR_factor_gt 0.1898
_refine_ls_wR_factor_ref 0.2048
_reflns_number_gt 2740
_reflns_number_total 4520
_reflns_threshold_expression >2sigma(I)
_cod_data_source_file c6cc05743h2.cif
_cod_data_source_block 1
_cod_depositor_comments
;
The following automatic conversions were performed:

data item '_symmetry_cell_setting' value 'Cubic' was changed to
'cubic' in accordance with the
/home/saulius/struct/COD-crude-data/automatic-downloads/DataCite-retrospective/RSC/depositions/lib/dictionaries/cif_core.dic
dictionary named 'cif_core.dic' version 2.4.2 last updated on
2011-04-26.

Automatic conversion script
Id: cif_fix_values 6909 2019-04-08 15:41:33Z antanas 
;
_cod_original_sg_symbol_H-M 'F4(1)32 '
_cod_database_code 7124935

loop_
_symmetry_equiv_pos_as_xyz
'x, y, z'
'-x, -y+1/2, z+1/2'
'-x+1/2, y+1/2, -z'
'x+1/2, -y, -z+1/2'
'z, x, y'
'z+1/2, -x, -y+1/2'
'-z, -x+1/2, y+1/2'
'-z+1/2, x+1/2, -y'
'y, z, x'
'-y+1/2, z+1/2, -x'
'y+1/2, -z, -x+1/2'
'-y, -z+1/2, x+1/2'
'y+3/4, x+1/4, -z+3/4'
'-y+1/4, -x+1/4, -z+1/4'
'y+1/4, -x+3/4, z+3/4'
'-y+3/4, x+3/4, z+1/4'
'x+3/4, z+1/4, -y+3/4'
'-x+3/4, z+3/4, y+1/4'
'-x+1/4, -z+1/4, -y+1/4'
'x+1/4, -z+3/4, y+3/4'
'z+3/4, y+1/4, -x+3/4'
'z+1/4, -y+3/4, x+3/4'
'-z+3/4, y+3/4, x+1/4'
'-z+1/4, -y+1/4, -x+1/4'
'x, y+1/2, z+1/2'
'-x, -y+1, z+1'
'-x+1/2, y+1, -z+1/2'
'x+1/2, -y+1/2, -z+1'
'z, x+1/2, y+1/2'
'z+1/2, -x+1/2, -y+1'
'-z, -x+1, y+1'
'-z+1/2, x+1, -y+1/2'
'y, z+1/2, x+1/2'
'-y+1/2, z+1, -x+1/2'
'y+1/2, -z+1/2, -x+1'
'-y, -z+1, x+1'
'y+3/4, x+3/4, -z+5/4'
'-y+1/4, -x+3/4, -z+3/4'
'y+1/4, -x+5/4, z+5/4'
'-y+3/4, x+5/4, z+3/4'
'x+3/4, z+3/4, -y+5/4'
'-x+3/4, z+5/4, y+3/4'
'-x+1/4, -z+3/4, -y+3/4'
'x+1/4, -z+5/4, y+5/4'
'z+3/4, y+3/4, -x+5/4'
'z+1/4, -y+5/4, x+5/4'
'-z+3/4, y+5/4, x+3/4'
'-z+1/4, -y+3/4, -x+3/4'
'x+1/2, y, z+1/2'
'-x+1/2, -y+1/2, z+1'
'-x+1, y+1/2, -z+1/2'
'x+1, -y, -z+1'
'z+1/2, x, y+1/2'
'z+1, -x, -y+1'
'-z+1/2, -x+1/2, y+1'
'-z+1, x+1/2, -y+1/2'
'y+1/2, z, x+1/2'
'-y+1, z+1/2, -x+1/2'
'y+1, -z, -x+1'
'-y+1/2, -z+1/2, x+1'
'y+5/4, x+1/4, -z+5/4'
'-y+3/4, -x+1/4, -z+3/4'
'y+3/4, -x+3/4, z+5/4'
'-y+5/4, x+3/4, z+3/4'
'x+5/4, z+1/4, -y+5/4'
'-x+5/4, z+3/4, y+3/4'
'-x+3/4, -z+1/4, -y+3/4'
'x+3/4, -z+3/4, y+5/4'
'z+5/4, y+1/4, -x+5/4'
'z+3/4, -y+3/4, x+5/4'
'-z+5/4, y+3/4, x+3/4'
'-z+3/4, -y+1/4, -x+3/4'
'x+1/2, y+1/2, z'
'-x+1/2, -y+1, z+1/2'
'-x+1, y+1, -z'
'x+1, -y+1/2, -z+1/2'
'z+1/2, x+1/2, y'
'z+1, -x+1/2, -y+1/2'
'-z+1/2, -x+1, y+1/2'
'-z+1, x+1, -y'
'y+1/2, z+1/2, x'
'-y+1, z+1, -x'
'y+1, -z+1/2, -x+1/2'
'-y+1/2, -z+1, x+1/2'
'y+5/4, x+3/4, -z+3/4'
'-y+3/4, -x+3/4, -z+1/4'
'y+3/4, -x+5/4, z+3/4'
'-y+5/4, x+5/4, z+1/4'
'x+5/4, z+3/4, -y+3/4'
'-x+5/4, z+5/4, y+1/4'
'-x+3/4, -z+3/4, -y+1/4'
'x+3/4, -z+5/4, y+3/4'
'z+5/4, y+3/4, -x+3/4'
'z+3/4, -y+5/4, x+3/4'
'-z+5/4, y+5/4, x+1/4'
'-z+3/4, -y+3/4, -x+1/4'

loop_
_atom_site_label
_atom_site_type_symbol
_atom_site_fract_x
_atom_site_fract_y
_atom_site_fract_z
_atom_site_U_iso_or_equiv
_atom_site_adp_type
_atom_site_occupancy
_atom_site_symmetry_multiplicity
_atom_site_calc_flag
_atom_site_refinement_flags
_atom_site_disorder_assembly
_atom_site_disorder_group
C1 C 0.23604(16) 0.23746(15) 0.06939(14) 0.0474(13) Uani 1 1 d . . .
H1B H 0.2231 0.2398 0.0479 0.057 Uiso 1 1 calc R . .
H1A H 0.2204 0.2429 0.0884 0.057 Uiso 1 1 calc R . .
C2 C 0.24751(14) 0.20062(14) 0.07292(15) 0.0435(14) Uani 1 1 d . . .
H2A H 0.2588 0.1936 0.0515 0.052 Uiso 1 1 calc R . .
H2B H 0.2647 0.1993 0.0913 0.052 Uiso 1 1 calc R . .
C3 C 0.21953(14) 0.17567(15) 0.08062(15) 0.0483(15) Uani 1 1 d . . .
H3A H 0.2067 0.1840 0.1007 0.058 Uiso 1 1 calc R . .
H3B H 0.2036 0.1752 0.0611 0.058 Uiso 1 1 calc R . .
C4 C 0.23100(14) 0.14029(14) 0.08753(15) 0.0465(15) Uani 1 1 d . . .
H4A H 0.2423 0.1309 0.0670 0.056 Uiso 1 1 calc R . .
H4B H 0.2110 0.1258 0.0928 0.056 Uiso 1 1 calc R . .
C5 C 0.28994(13) 0.14039(13) 0.11473(14) 0.0354(13) Uani 1 1 d . . .
C6 C 0.24637(13) 0.14243(14) 0.14996(13) 0.0410(13) Uani 1 1 d . . .
H6A H 0.2240 0.1431 0.1591 0.049 Uiso 1 1 calc R . .
C7 C 0.27555(15) 0.14411(14) 0.16733(15) 0.0434(13) Uani 1 1 d . . .
H7A H 0.2772 0.1460 0.1914 0.052 Uiso 1 1 calc R . .
C8 C 0.31211(16) 0.13914(13) 0.08606(14) 0.0406(14) Uani 1 1 d . A .
H8A H 0.3033 0.1371 0.0636 0.049 Uiso 1 1 calc R . .
C9 C 0.3673(4) 0.1425(3) 0.0627(3) 0.047(3) Uani 0.660(9) 1 d PDU A 1
H9A H 0.3867 0.1267 0.0672 0.057 Uiso 0.660(9) 1 calc PR A 1
C10 C 0.3812(2) 0.1791(3) 0.0593(2) 0.047(3) Uani 0.660(9) 1 d PDU A 1
C11 C 0.3596(3) 0.2062(2) 0.0627(3) 0.051(3) Uani 0.660(9) 1 d PDU A 1
H11A H 0.3363 0.2020 0.0676 0.061 Uiso 0.660(9) 1 calc PR A 1
C12 C 0.3705(3) 0.2398(2) 0.0592(3) 0.056(3) Uani 0.660(9) 1 d PDU A 1
H12A H 0.3548 0.2581 0.0601 0.067 Uiso 0.660(9) 1 calc PR A 1
C13 C 0.4048(3) 0.2454(2) 0.0542(3) 0.055(3) Uani 0.660(9) 1 d PDU A 1
H13A H 0.4131 0.2681 0.0533 0.066 Uiso 0.660(9) 1 calc PR A 1
C14 C 0.4276(3) 0.2186(3) 0.0506(4) 0.067(3) Uani 0.660(9) 1 d PDU A 1
C15 C 0.4157(2) 0.1849(3) 0.0519(3) 0.053(3) Uani 0.660(9) 1 d PDU A 1
C16 C 0.4393(3) 0.1590(3) 0.0455(3) 0.068(3) Uani 0.660(9) 1 d PDU A 1
H16A H 0.4313 0.1361 0.0457 0.081 Uiso 0.660(9) 1 calc PR A 1
C17 C 0.4731(3) 0.1642(3) 0.0391(3) 0.081(3) Uani 0.660(9) 1 d PDU A 1
H17A H 0.4880 0.1457 0.0345 0.097 Uiso 0.660(9) 1 calc PR A 1
C18 C 0.4850(3) 0.1974(3) 0.0395(4) 0.087(4) Uani 0.660(9) 1 d PDU A 1
H18A H 0.5086 0.2021 0.0365 0.105 Uiso 0.660(9) 1 calc PR A 1
C19 C 0.4622(3) 0.2236(3) 0.0443(3) 0.081(3) Uani 0.660(9) 1 d PDU A 1
H19A H 0.4705 0.2463 0.0433 0.097 Uiso 0.660(9) 1 calc PR A 1
C20 C 0.3521(7) 0.1341(6) 0.0270(6) 0.088(7) Uani 0.660(9) 1 d PDU A 1
H20A H 0.3428 0.1109 0.0271 0.131 Uiso 0.660(9) 1 calc PR A 1
H20B H 0.3700 0.1358 0.0097 0.131 Uiso 0.660(9) 1 calc PR A 1
H20C H 0.3338 0.1503 0.0217 0.131 Uiso 0.660(9) 1 calc PR A 1
C9' C 0.3676(6) 0.1385(5) 0.0633(6) 0.047(5) Uani 0.340(9) 1 d PDU A 2
H9'A H 0.3842 0.1202 0.0693 0.056 Uiso 0.340(9) 1 calc PR A 2
C10' C 0.3882(4) 0.1715(5) 0.0596(4) 0.054(4) Uani 0.340(9) 1 d PDU A 2
C11' C 0.3723(5) 0.2028(5) 0.0618(6) 0.056(5) Uani 0.340(9) 1 d PDU A 2
H11B H 0.3484 0.2037 0.0657 0.067 Uiso 0.340(9) 1 calc PR A 2
C12' C 0.3904(5) 0.2331(5) 0.0584(6) 0.059(4) Uani 0.340(9) 1 d PDU A 2
H12B H 0.3791 0.2544 0.0598 0.071 Uiso 0.340(9) 1 calc PR A 2
C13' C 0.4248(6) 0.2315(5) 0.0530(8) 0.065(4) Uani 0.340(9) 1 d PDU A 2
H13B H 0.4374 0.2521 0.0509 0.078 Uiso 0.340(9) 1 calc PR A 2
C14' C 0.4419(4) 0.2005(5) 0.0507(5) 0.069(4) Uani 0.340(9) 1 d PDU A 2
C15' C 0.4229(4) 0.1703(5) 0.0518(7) 0.063(4) Uani 0.340(9) 1 d PDU A 2
C16' C 0.4423(5) 0.1405(5) 0.0512(6) 0.075(5) Uani 0.340(9) 1 d PDU A 2
H16B H 0.4309 0.1196 0.0558 0.090 Uiso 0.340(9) 1 calc PR A 2
C17' C 0.4765(5) 0.1392(6) 0.0444(6) 0.085(5) Uani 0.340(9) 1 d PDU A 2
H17B H 0.4876 0.1178 0.0418 0.102 Uiso 0.340(9) 1 calc PR A 2
C18' C 0.4946(5) 0.1691(6) 0.0413(6) 0.088(5) Uani 0.340(9) 1 d PDU A 2
H18B H 0.5183 0.1691 0.0363 0.106 Uiso 0.340(9) 1 calc PR A 2
C19' C 0.4769(5) 0.1990(6) 0.0459(9) 0.088(5) Uani 0.340(9) 1 d PDU A 2
H19B H 0.4893 0.2198 0.0457 0.105 Uiso 0.340(9) 1 calc PR A 2
C20' C 0.3530(8) 0.1295(7) 0.0284(6) 0.026(5) Uani 0.340(9) 1 d PDU A 2
H20D H 0.3410 0.1076 0.0299 0.038 Uiso 0.340(9) 1 calc PR A 2
H20E H 0.3715 0.1278 0.0118 0.038 Uiso 0.340(9) 1 calc PR A 2
H20F H 0.3370 0.1473 0.0213 0.038 Uiso 0.340(9) 1 calc PR A 2
Cl1 Cl 0.15756(3) 0.15756(3) 0.15756(3) 0.0436(5) Uani 1 3 d S . .
N1 N 0.30239(9) 0.14272(11) 0.14589(11) 0.0330(9) Uani 1 1 d . . .
N2 N 0.25521(11) 0.13966(11) 0.11674(12) 0.0418(11) Uani 1 1 d . . .
N3 N 0.34388(11) 0.14081(9) 0.09116(11) 0.0369(11) Uani 1 1 d D . .
Ni1 Ni 0.354772(15) 0.145228(15) 0.145228(15) 0.0336(3) Uani 0.33 1 d P A .
O1 O 0.16794(10) 0.08206(10) 0.1250 0.0614(16) Uani 1 2 d S . .
H1 H 0.1691 0.1018 0.1351 0.074 Uiso 1 1 d R . .

loop_
_atom_site_aniso_label
_atom_site_aniso_U_11
_atom_site_aniso_U_22
_atom_site_aniso_U_33
_atom_site_aniso_U_23
_atom_site_aniso_U_13
_atom_site_aniso_U_12
C1 0.051(4) 0.039(4) 0.052(3) 0.005(3) -0.016(3) 0.000(2)
C2 0.035(3) 0.045(3) 0.050(3) -0.004(3) 0.005(3) 0.004(3)
C3 0.040(4) 0.056(4) 0.048(4) 0.008(3) -0.015(3) -0.010(3)
C4 0.042(3) 0.041(3) 0.056(4) 0.007(3) -0.014(3) -0.008(3)
C5 0.032(3) 0.032(3) 0.043(3) 0.009(2) -0.006(3) -0.002(2)
C6 0.036(3) 0.048(4) 0.039(4) 0.002(3) 0.005(3) 0.004(3)
C7 0.045(4) 0.046(3) 0.039(3) 0.001(3) 0.005(3) -0.006(3)
C8 0.059(4) 0.026(3) 0.037(3) 0.006(2) -0.008(3) 0.000(3)
C9 0.053(6) 0.048(6) 0.041(5) 0.003(5) 0.005(5) 0.003(5)
C10 0.059(5) 0.055(6) 0.028(4) -0.009(4) 0.015(4) -0.015(5)
C11 0.068(7) 0.046(5) 0.040(5) -0.003(4) 0.009(5) -0.009(5)
C12 0.088(7) 0.046(5) 0.033(5) 0.007(4) 0.006(6) -0.010(5)
C13 0.078(7) 0.049(6) 0.036(5) 0.005(5) 0.003(5) -0.038(5)
C14 0.087(6) 0.077(7) 0.036(5) 0.006(6) 0.009(5) -0.040(6)
C15 0.062(6) 0.072(6) 0.024(4) -0.002(5) 0.005(4) -0.020(5)
C16 0.072(6) 0.094(8) 0.037(5) 0.002(6) 0.016(5) -0.026(6)
C17 0.065(6) 0.126(8) 0.051(5) -0.001(6) 0.019(5) -0.030(7)
C18 0.076(7) 0.146(9) 0.040(7) 0.010(7) 0.008(6) -0.037(7)
C19 0.089(7) 0.113(8) 0.041(5) -0.001(6) 0.001(5) -0.049(6)
C20 0.111(12) 0.083(12) 0.068(10) -0.007(9) -0.006(9) -0.011(10)
C9' 0.054(9) 0.051(9) 0.036(8) 0.001(8) 0.000(8) -0.009(8)
C10' 0.064(8) 0.064(8) 0.035(7) -0.007(7) 0.004(7) -0.021(7)
C11' 0.072(9) 0.056(8) 0.040(7) -0.014(7) 0.013(8) -0.019(8)
C12' 0.087(9) 0.059(8) 0.032(7) 0.004(7) 0.005(8) -0.032(8)
C13' 0.083(9) 0.076(9) 0.037(7) 0.007(9) 0.012(8) -0.045(8)
C14' 0.080(8) 0.094(8) 0.033(6) 0.014(7) 0.015(7) -0.036(7)
C15' 0.069(8) 0.085(9) 0.034(7) 0.001(8) 0.009(7) -0.022(8)
C16' 0.069(9) 0.110(11) 0.045(9) -0.009(10) 0.010(7) -0.030(10)
C17' 0.077(9) 0.119(11) 0.059(9) 0.008(10) 0.005(8) -0.019(10)
C18' 0.081(10) 0.131(11) 0.052(8) 0.000(10) 0.005(9) -0.039(10)
C19' 0.083(9) 0.132(10) 0.048(9) -0.001(9) 0.005(8) -0.032(9)
C20' 0.039(8) 0.027(8) 0.011(7) 0.000(6) 0.016(7) -0.002(7)
Cl1 0.0436(5) 0.0436(5) 0.0436(5) 0.0030(5) 0.0030(5) 0.0030(5)
N1 0.0317(19) 0.030(3) 0.037(3) 0.0014(17) -0.006(2) -0.006(2)
N2 0.037(3) 0.033(3) 0.055(3) 0.005(2) -0.007(2) -0.003(2)
N3 0.048(3) 0.023(2) 0.040(3) -0.0016(18) 0.001(2) -0.001(2)
Ni1 0.0336(3) 0.0336(3) 0.0336(3) 0.0025(3) -0.0025(3) -0.0025(3)
O1 0.054(2) 0.054(2) 0.076(5) -0.010(2) -0.010(2) 0.012(3)

loop_
_atom_type_symbol
_atom_type_description
_atom_type_scat_dispersion_real
_atom_type_scat_dispersion_imag
_atom_type_scat_source
C C 0.0033 0.0016 'International Tables Vol C Tables 4.2.6.8 and 6.1.1.4'
H H 0.0000 0.0000 'International Tables Vol C Tables 4.2.6.8 and 6.1.1.4'
N N 0.0061 0.0033 'International Tables Vol C Tables 4.2.6.8 and 6.1.1.4'
O O 0.0106 0.0060 'International Tables Vol C Tables 4.2.6.8 and 6.1.1.4'
Cl Cl 0.1484 0.1585 'International Tables Vol C Tables 4.2.6.8 and 6.1.1.4'
Ni Ni 0.3393 1.1124 'International Tables Vol C Tables 4.2.6.8 and 6.1.1.4'

loop_
_geom_angle_atom_site_label_1
_geom_angle_atom_site_label_2
_geom_angle_atom_site_label_3
_geom_angle
_geom_angle_site_symmetry_1
_geom_angle_site_symmetry_3
C1 C1 C2 114.6(7) 50_554 .
C1 C1 H1B 108.6 50_554 .
C2 C1 H1B 108.6 . .
C1 C1 H1A 108.6 50_554 .
C2 C1 H1A 108.6 . .
H1B C1 H1A 107.6 . .
C3 C2 C1 115.0(5) . .
C3 C2 H2A 108.5 . .
C1 C2 H2A 108.5 . .
C3 C2 H2B 108.5 . .
C1 C2 H2B 108.5 . .
H2A C2 H2B 107.5 . .
C4 C3 C2 115.1(5) . .
C4 C3 H3A 108.5 . .
C2 C3 H3A 108.5 . .
C4 C3 H3B 108.5 . .
C2 C3 H3B 108.5 . .
H3A C3 H3B 107.5 . .
C3 C4 N2 110.5(4) . .
C3 C4 H4A 109.6 . .
N2 C4 H4A 109.6 . .
C3 C4 H4B 109.6 . .
N2 C4 H4B 109.6 . .
H4A C4 H4B 108.1 . .
N1 C5 N2 108.5(5) . .
N1 C5 C8 120.5(5) . .
N2 C5 C8 130.9(5) . .
C7 C6 N2 106.0(5) . .
C7 C6 H6A 127.0 . .
N2 C6 H6A 127.0 . .
C6 C7 N1 110.5(5) . .
C6 C7 H7A 124.8 . .
N1 C7 H7A 124.8 . .
N3 C8 C5 118.4(5) . .
N3 C8 H8A 120.8 . .
C5 C8 H8A 120.8 . .
N3 C9 C10 109.6(7) . .
N3 C9 C20 116.2(13) . .
C10 C9 C20 104.7(9) . .
N3 C9 H9A 108.7 . .
C10 C9 H9A 108.7 . .
C20 C9 H9A 108.7 . .
C11 C10 C15 119.4(8) . .
C11 C10 C9 119.7(7) . .
C15 C10 C9 120.8(8) . .
C10 C11 C12 122.6(9) . .
C10 C11 H11A 118.7 . .
C12 C11 H11A 118.7 . .
C13 C12 C11 117.7(9) . .
C13 C12 H12A 121.2 . .
C11 C12 H12A 121.2 . .
C12 C13 C14 121.5(9) . .
C12 C13 H13A 119.3 . .
C14 C13 H13A 119.3 . .
C13 C14 C19 122.7(10) . .
C13 C14 C15 119.7(8) . .
C19 C14 C15 117.6(9) . .
C16 C15 C10 124.0(8) . .
C16 C15 C14 117.2(8) . .
C10 C15 C14 118.8(8) . .
C17 C16 C15 124.6(10) . .
C17 C16 H16A 117.7 . .
C15 C16 H16A 117.7 . .
C16 C17 C18 117.9(10) . .
C16 C17 H17A 121.1 . .
C18 C17 H17A 121.1 . .
C19 C18 C17 119.0(11) . .
C19 C18 H18A 120.5 . .
C17 C18 H18A 120.5 . .
C18 C19 C14 123.6(10) . .
C18 C19 H19A 118.2 . .
C14 C19 H19A 118.2 . .
C9 C20 H20A 109.5 . .
C9 C20 H20B 109.5 . .
H20A C20 H20B 109.5 . .
C9 C20 H20C 109.5 . .
H20A C20 H20C 109.5 . .
H20B C20 H20C 109.5 . .
N3 C9' C20' 116.8(18) . .
N3 C9' C10' 111.2(11) . .
C20' C9' C10' 108.0(11) . .
N3 C9' H9'A 106.8 . .
C20' C9' H9'A 106.8 . .
C10' C9' H9'A 106.8 . .
C11' C10' C15' 118.9(12) . .
C11' C10' C9' 120.6(11) . .
C15' C10' C9' 120.4(11) . .
C10' C11' C12' 121.6(14) . .
C10' C11' H11B 119.2 . .
C12' C11' H11B 119.2 . .
C13' C12' C11' 118.7(14) . .
C13' C12' H12B 120.6 . .
C11' C12' H12B 120.6 . .
C12' C13' C14' 121.7(14) . .
C12' C13' H13B 119.2 . .
C14' C13' H13B 119.2 . .
C19' C14' C13' 121.6(16) . .
C19' C14' C15' 119.6(13) . .
C13' C14' C15' 118.8(12) . .
C16' C15' C10' 124.3(13) . .
C16' C15' C14' 114.8(12) . .
C10' C15' C14' 119.8(12) . .
C17' C16' C15' 124.7(14) . .
C17' C16' H16B 117.6 . .
C15' C16' H16B 117.6 . .
C16' C17' C18' 119.4(14) . .
C16' C17' H17B 120.3 . .
C18' C17' H17B 120.3 . .
C19' C18' C17' 116.9(15) . .
C19' C18' H18B 121.5 . .
C17' C18' H18B 121.5 . .
C18' C19' C14' 123.8(16) . .
C18' C19' H19B 118.1 . .
C14' C19' H19B 118.1 . .
C9' C20' H20D 109.5 . .
C9' C20' H20E 109.5 . .
H20D C20' H20E 109.5 . .
C9' C20' H20F 109.5 . .
H20D C20' H20F 109.5 . .
H20E C20' H20F 109.5 . .
C5 N1 C7 106.9(4) . .
C5 N1 Ni1 111.2(3) . .
C7 N1 Ni1 141.8(4) . .
C6 N2 C5 108.0(4) . .
C6 N2 C4 125.2(5) . .
C5 N2 C4 126.3(5) . .
C8 N3 C9' 121.0(12) . .
C8 N3 C9 120.4(8) . .
C9' N3 C9 6.2(13) . .
C8 N3 Ni1 110.7(4) . .
C9' N3 Ni1 128.3(12) . .
C9 N3 Ni1 128.7(7) . .
N1 Ni1 N1 92.05(14) . 34_545
N1 Ni1 N1 92.05(14) . 55_554
N1 Ni1 N1 92.05(14) 34_545 55_554
N1 Ni1 N3 79.16(17) . .
N1 Ni1 N3 170.54(17) 34_545 .
N1 Ni1 N3 91.75(16) 55_554 .
N1 Ni1 N3 170.54(17) . 55_554
N1 Ni1 N3 91.75(16) 34_545 55_554
N1 Ni1 N3 79.16(17) 55_554 55_554
N3 Ni1 N3 97.47(15) . 55_554
N1 Ni1 N3 91.75(16) . 34_545
N1 Ni1 N3 79.16(17) 34_545 34_545
N1 Ni1 N3 170.54(17) 55_554 34_545
N3 Ni1 N3 97.47(15) . 34_545
N3 Ni1 N3 97.47(15) 55_554 34_545

loop_
_geom_bond_atom_site_label_1
_geom_bond_atom_site_label_2
_geom_bond_distance
_geom_bond_site_symmetry_2
C1 C1 1.473(10) 50_554
C1 C2 1.521(8) .
C1 H1B 0.9900 .
C1 H1A 0.9900 .
C2 C3 1.502(8) .
C2 H2A 0.9900 .
C2 H2B 0.9900 .
C3 C4 1.485(8) .
C3 H3A 0.9900 .
C3 H3B 0.9900 .
C4 N2 1.490(7) .
C4 H4A 0.9900 .
C4 H4B 0.9900 .
C5 N1 1.321(6) .
C5 N2 1.366(7) .
C5 C8 1.424(8) .
C6 C7 1.335(7) .
C6 N2 1.354(7) .
C6 H6A 0.9500 .
C7 N1 1.350(6) .
C7 H7A 0.9500 .
C8 N3 1.265(7) .
C8 H8A 0.9500 .
C9 N3 1.447(9) .
C9 C10 1.543(10) .
C9 C20 1.559(13) .
C9 H9A 1.0000 .
C10 C11 1.368(9) .
C10 C15 1.402(9) .
C11 C12 1.391(9) .
C11 H11A 0.9500 .
C12 C13 1.381(9) .
C12 H12A 0.9500 .
C13 C14 1.389(9) .
C13 H13A 0.9500 .
C14 C19 1.396(9) .
C14 C15 1.406(10) .
C15 C16 1.398(9) .
C16 C17 1.368(9) .
C16 H16A 0.9500 .
C17 C18 1.384(11) .
C17 H17A 0.9500 .
C18 C19 1.374(10) .
C18 H18A 0.9500 .
C19 H19A 0.9500 .
C20 H20A 0.9800 .
C20 H20B 0.9800 .
C20 H20C 0.9800 .
C9' N3 1.440(14) .
C9' C20' 1.528(16) .
C9' C10' 1.531(13) .
C9' H9'A 1.0000 .
C10' C11' 1.380(11) .
C10' C15' 1.399(11) .
C11' C12' 1.393(12) .
C11' H11B 0.9500 .
C12' C13' 1.369(11) .
C12' H12B 0.9500 .
C13' C14' 1.392(11) .
C13' H13B 0.9500 .
C14' C19' 1.386(11) .
C14' C15' 1.403(13) .
C15' C16' 1.396(11) .
C16' C17' 1.370(11) .
C16' H16B 0.9500 .
C17' C18' 1.380(12) .
C17' H17B 0.9500 .
C18' C19' 1.377(12) .
C18' H18B 0.9500 .
C19' H19B 0.9500 .
C20' H20D 0.9800 .
C20' H20E 0.9800 .
C20' H20F 0.9800 .
N1 Ni1 2.059(4) .
N3 Ni1 2.172(4) .
Ni1 N1 2.059(4) 34_545
Ni1 N1 2.059(4) 55_554
Ni1 N3 2.172(4) 55_554
Ni1 N3 2.172(4) 34_545
O1 H1 0.8712 .

loop_
_platon_squeeze_void_nr
_platon_squeeze_void_average_x
_platon_squeeze_void_average_y
_platon_squeeze_void_average_z
_platon_squeeze_void_volume
_platon_squeeze_void_count_electrons
_platon_squeeze_void_content
1 0.000 0.000 0.000 434 53 ' '
2 0.483 -0.002 0.001 19194 2892 ' '
3 0.500 0.000 0.500 434 53 ' '
4 0.250 0.250 0.250 434 52 ' '
5 0.750 0.250 0.750 434 52 ' '
6 0.500 0.500 0.000 434 53 ' '
7 1.000 0.500 0.500 434 53 ' '
8 0.750 0.750 0.250 434 52 ' '
9 0.250 0.750 0.750 434 52 ' '
